data_4349104
loop_
_publ_author_name
'Valverde-Mu\~noz, Francisco Javier'
'Seredyuk, Maksym'
'Mu\~noz, M Carmen'
'Znovjyak, Kateryna'
'Fritsky, Igor O.'
'Real, Jos\'e Antonio'

_publ_section_title
;
 Strong Cooperative Spin Crossover in 2D and 3D
 Fe<sup>II</sup>-M<sup>I,II</sup> Hofmann-Like Coordination Polymers Based
 on 2-Fluoropyrazine.
;
_journal_issue 20
_journal_name_full 'Inorganic chemistry'
_journal_page_first 10654
_journal_page_last 10665
_journal_paper_doi 10.1021/acs.inorgchem.6b01901
_journal_volume 55
_journal_year 2016
_chemical_formula_sum 'C12 H6 F2 Fe N8 Ni'
_chemical_formula_weight 414.81
_space_group_crystal_system orthorhombic
_space_group_IT_number 53
_space_group_name_Hall '-P 2ac 2'
_space_group_name_H-M_alt 'P m n a'
_atom_sites_solution_hydrogens geom
_audit_creation_method SHELXL-2014
_cell_angle_alpha 90
_cell_angle_beta 90
_cell_angle_gamma 90
_cell_formula_units_Z 2
_cell_length_a 7.2842(2)
_cell_length_b 6.9449(2)
_cell_length_c 14.4255(5)
_cell_measurement_reflns_used 1604
_cell_measurement_temperature 200(1)
_cell_measurement_theta_max 29.7220
_cell_measurement_theta_min 3.9670
_cell_volume 729.76(4)
_computing_cell_refinement 'CrysAlisPro 2015'
_computing_data_collection 'CrysAlisPro 2015'
_computing_data_reduction 'CrysAlisPro 2015'
_computing_structure_refinement 'SHELXL-2014 (Sheldrick, 2014)'
_computing_structure_solution 'SHELXS-2014 (Sheldrick, 2014)'
_diffrn_ambient_temperature 200(1)
_diffrn_measured_fraction_theta_full 0.982
_diffrn_measured_fraction_theta_max 0.894
_diffrn_measurement_device_type 'SuperNova Sapphire3'
_diffrn_radiation_type MoK\a
_diffrn_radiation_wavelength 0.71073
_diffrn_reflns_av_R_equivalents 0.0187
_diffrn_reflns_av_unetI/netI 0.0204
_diffrn_reflns_Laue_measured_fraction_full 0.982
_diffrn_reflns_Laue_measured_fraction_max 0.894
_diffrn_reflns_limit_h_max 8
_diffrn_reflns_limit_h_min -10
_diffrn_reflns_limit_k_max 7
_diffrn_reflns_limit_k_min -9
_diffrn_reflns_limit_l_max 20
_diffrn_reflns_limit_l_min -15
_diffrn_reflns_number 3412
_diffrn_reflns_point_group_measured_fraction_full 0.982
_diffrn_reflns_point_group_measured_fraction_max 0.894
_diffrn_reflns_theta_full 25.000
_diffrn_reflns_theta_max 29.769
_diffrn_reflns_theta_min 2.824
_exptl_absorpt_coefficient_mu 2.319
_exptl_absorpt_correction_T_max 1.00000
_exptl_absorpt_correction_T_min 0.88714
_exptl_absorpt_correction_type multi-scan
_exptl_absorpt_process_details 'CrysAlisPro 1.171.38.41q'
_exptl_crystal_colour yellow
_exptl_crystal_density_diffrn 1.888
_exptl_crystal_description prismatic
_exptl_crystal_F_000 412
_exptl_crystal_size_max 0.150
_exptl_crystal_size_mid 0.150
_exptl_crystal_size_min 0.120
_refine_diff_density_max 0.785
_refine_diff_density_min -0.707
_refine_diff_density_rms 0.103
_refine_ls_extinction_method none
_refine_ls_goodness_of_fit_ref 0.970
_refine_ls_hydrogen_treatment constr
_refine_ls_matrix_type full
_refine_ls_number_parameters 69
_refine_ls_number_reflns 1006
_refine_ls_number_restraints 0
_refine_ls_restrained_S_all 0.970
_refine_ls_R_factor_all 0.0551
_refine_ls_R_factor_gt 0.0482
_refine_ls_shift/su_max 0.000
_refine_ls_shift/su_mean 0.000
_refine_ls_structure_factor_coef Fsqd
_refine_ls_weighting_details 'w=1/[\s^2^(Fo^2^)+(0.0231P)^2^+6.0177P] where P=(Fo^2^+2Fc^2^)/3'
_refine_ls_weighting_scheme calc
_refine_ls_wR_factor_gt 0.1022
_refine_ls_wR_factor_ref 0.1069
_reflns_Friedel_coverage 0.000
_reflns_number_gt 869
_reflns_number_total 1006
_reflns_threshold_expression 'I > 2\s(I)'
_cod_data_source_file ic6b01901_si_002.cif
_cod_data_source_block shelx
_cod_original_cell_volume 729.75(4)
_cod_database_code 4349104
_shelx_space_group_comment
;
CheckCIF analysis suggests possible pseudo/newspace group (alert B)
for FpzNi, however, no reasonable alternative solution to the
assigned Pmna space group was found. This space group is perfectly
consistent with that found for the isostructural homologues FpzPd
at 98.5 and 200 K) and FpzPt (at 120 K) for which reasonably good
solutions were found without this alert type.

The symmetry employed for this shelxl refinement is uniquely defined
by the following loop, which should always be used as a source of
symmetry information in preference to the above space-group names.
They are only intended as comments.
;
_shelx_estimated_absorpt_t_min 0.722
_shelx_estimated_absorpt_t_max 0.768
_shelxl_version_number 2014-1

loop_
_space_group_symop_operation_xyz
'x, y, z'
'-x+1/2, -y, z+1/2'
'x, -y, -z'
'-x+1/2, y, -z+1/2'
'-x, -y, -z'
'x-1/2, y, -z-1/2'
'-x, y, z'
'x-1/2, -y, z-1/2'

loop_
_atom_site_label
_atom_site_type_symbol
_atom_site_fract_x
_atom_site_fract_y
_atom_site_fract_z
_atom_site_U_iso_or_equiv
_atom_site_adp_type
_atom_site_occupancy
_atom_site_site_symmetry_order
_atom_site_calc_flag
_atom_site_refinement_flags_posn
_atom_site_refinement_flags_adp
_atom_site_refinement_flags_occupancy
Ni Ni 0.5000 0.5000 0.5000 0.0153(2) Uani 1 4 d S T P
Fe Fe 0.0000 0.0000 0.5000 0.0142(2) Uani 1 4 d S T P
N1 N 0.0000 0.1335(6) 0.6413(3) 0.0190(8) Uani 1 2 d S T P
C5 C 0.3209(5) 0.3189(4) 0.4725(2) 0.0164(6) Uani 1 1 d . . .
N2 N 0.2079(4) 0.2040(4) 0.4619(2) 0.0201(6) Uani 1 1 d . . .
C1 C 0.0000 0.3217(8) 0.6533(4) 0.0293(13) Uani 1 2 d S T P
H1 H 0.0000 0.4046 0.6027 0.035 Uiso 1 2 calc R U P
C2 C 0.0000 0.3929(8) 0.7426(5) 0.053(3) Uani 1 2 d S T P
N3 N 0.0000 0.2956(7) 0.8183(3) 0.0330(12) Uani 1 2 d S T P
C3 C 0.0000 0.1059(9) 0.8054(4) 0.0413(17) Uani 1 2 d S T P
H3 H 0.0000 0.0247 0.8567 0.050 Uiso 1 2 calc R U P
C4 C 0.0000 0.0272(8) 0.7177(4) 0.0462(19) Uani 1 2 d S T P
H4 H 0.0000 -0.1062 0.7119 0.055 Uiso 1 2 calc R U P
F F 0.0000 0.5828(6) 0.7539(4) 0.139(5) Uani 1 2 d S T P

loop_
_atom_site_aniso_label
_atom_site_aniso_U_11
_atom_site_aniso_U_22
_atom_site_aniso_U_33
_atom_site_aniso_U_23
_atom_site_aniso_U_13
_atom_site_aniso_U_12
Ni 0.0092(4) 0.0085(4) 0.0282(5) -0.0041(3) 0.000 0.000
Fe 0.0113(4) 0.0084(4) 0.0228(5) -0.0036(4) 0.000 0.000
N1 0.020(2) 0.0121(18) 0.025(2) -0.0006(16) 0.000 0.000
C5 0.0132(13) 0.0134(13) 0.0227(16) -0.0023(12) -0.0002(12) 0.0006(12)
N2 0.0160(13) 0.0156(13) 0.0286(15) -0.0033(11) 0.0034(12) -0.0073(12)
C1 0.052(4) 0.013(2) 0.023(3) -0.004(2) 0.000 0.000
C2 0.118(8) 0.017(3) 0.024(3) -0.008(2) 0.000 0.000
N3 0.050(3) 0.027(2) 0.022(2) 0.000(2) 0.000 0.000
C3 0.072(5) 0.029(3) 0.023(3) 0.009(2) 0.000 0.000
C4 0.093(6) 0.014(3) 0.031(3) 0.007(2) 0.000 0.000
F 0.362(14) 0.0204(19) 0.034(2) -0.010(2) 0.000 0.000

loop_
_atom_type_symbol
_atom_type_description
_atom_type_scat_dispersion_real
_atom_type_scat_dispersion_imag
_atom_type_scat_source
C C 0.0033 0.0016 'International Tables Vol C Tables 4.2.6.8 and 6.1.1.4'
H H 0.0000 0.0000 'International Tables Vol C Tables 4.2.6.8 and 6.1.1.4'
N N 0.0061 0.0033 'International Tables Vol C Tables 4.2.6.8 and 6.1.1.4'
F F 0.0171 0.0103 'International Tables Vol C Tables 4.2.6.8 and 6.1.1.4'
Fe Fe 0.3463 0.8444 'International Tables Vol C Tables 4.2.6.8 and 6.1.1.4'
Ni Ni 0.3393 1.1124 'International Tables Vol C Tables 4.2.6.8 and 6.1.1.4'

loop_
_geom_angle_atom_site_label_1
_geom_angle_atom_site_label_2
_geom_angle_atom_site_label_3
_geom_angle
_geom_angle_site_symmetry_1
_geom_angle_site_symmetry_3
C5 Ni C5 90.6(2) 5_666 7_655
C5 Ni C5 89.4(2) 5_666 3_566
C5 Ni C5 180.0(2) 7_655 3_566
C5 Ni C5 180.0 5_666 .
C5 Ni C5 89.4(2) 7_655 .
C5 Ni C5 90.6(2) 3_566 .
N2 Fe N2 180.0 . 5_556
N2 Fe N2 89.80(17) . 7
N2 Fe N2 90.20(16) 5_556 7
N2 Fe N2 90.20(16) . 3_556
N2 Fe N2 89.80(17) 5_556 3_556
N2 Fe N2 180.00(16) 7 3_556
N2 Fe N1 92.29(11) . 5_556
N2 Fe N1 87.71(11) 5_556 5_556
N2 Fe N1 92.29(11) 7 5_556
N2 Fe N1 87.71(11) 3_556 5_556
N2 Fe N1 87.71(11) . .
N2 Fe N1 92.29(11) 5_556 .
N2 Fe N1 87.71(11) 7 .
N2 Fe N1 92.29(11) 3_556 .
N1 Fe N1 180.0 5_556 .
C1 N1 C4 116.3(5) . .
C1 N1 Fe 122.0(4) . .
C4 N1 Fe 121.7(4) . .
N2 C5 Ni 175.3(3) . .
C5 N2 Fe 157.5(3) . .
N1 C1 C2 118.5(5) . .
N1 C1 H1 120.7 . .
C2 C1 H1 120.7 . .
N3 C2 F 114.7(6) . .
N3 C2 C1 127.3(5) . .
F C2 C1 118.0(6) . .
C2 N3 C3 113.7(5) . .
N3 C3 C4 121.4(6) . .
N3 C3 H3 119.3 . .
C4 C3 H3 119.3 . .
N1 C4 C3 122.8(5) . .
N1 C4 H4 118.6 . .
C3 C4 H4 118.6 . .

loop_
_geom_bond_atom_site_label_1
_geom_bond_atom_site_label_2
_geom_bond_distance
_geom_bond_site_symmetry_2
Ni C5 1.855(3) 5_666
Ni C5 1.855(3) 7_655
Ni C5 1.855(3) 3_566
Ni C5 1.855(3) .
Fe N2 2.145(3) .
Fe N2 2.145(3) 5_556
Fe N2 2.145(3) 7
Fe N2 2.145(3) 3_556
Fe N1 2.240(4) 5_556
Fe N1 2.240(4) .
N1 C1 1.318(6) .
N1 C4 1.327(7) .
C5 N2 1.157(4) .
C1 C2 1.380(8) .
C1 H1 0.9300 .
C2 N3 1.283(8) .
C2 F 1.329(7) .
N3 C3 1.331(8) .
C3 C4 1.378(9) .
C3 H3 0.9300 .
C4 H4 0.9300 .
